data_7159681
loop_
_publ_author_name
'Zhou, Changsheng'
'Huang, Ming'
'Yao, Yufeng'
'Chen, Chunyu'
'Yi, Xin'
'Yang, Ke-Fang'
'Lai, Guo-Qiao'
'Xuan, Wenjing'
'Zhang, Pinglu'

_publ_section_title
;
 Transition-metal-free and additive-free intermolecular hydroarylation of
 alkenes with indoles in hexafluoroisopropanol.
;
_journal_issue 48
_journal_name_full 'Organic &amp; biomolecular chemistry'
_journal_page_first 9534
_journal_page_last 9541
_journal_paper_doi 10.1039/d3ob01570j
_journal_volume 21
_journal_year 2023
_chemical_absolute_configuration unk
_chemical_formula_moiety 'C17 H15 F2 N O'
_chemical_formula_sum 'C17 H15 F2 N O'
_chemical_formula_weight 287.311
_space_group_crystal_system orthorhombic
_space_group_IT_number 19
_space_group_name_Hall 'P 2ac 2ab'
_space_group_name_H-M_alt 'P 21 21 21'
_symmetry_Int_Tables_number 19
_atom_sites_solution_primary dual
_audit_creation_date 2023-05-05
_audit_creation_method
;
Olex2 1.5
(compiled 2021.11.18 svn.ra9532c28 for OlexSys, GUI svn.r6427)
;
_audit_update_record
;
2023-05-29 deposited with the CCDC.	2023-11-08 downloaded from the CCDC.
;
_cell_angle_alpha 90
_cell_angle_beta 90
_cell_angle_gamma 90
_cell_formula_units_Z 4
_cell_length_a 7.4260(14)
_cell_length_b 10.475(2)
_cell_length_c 18.684(4)
_cell_measurement_reflns_used 1324
_cell_measurement_temperature 296.15
_cell_measurement_theta_max 20.277
_cell_measurement_theta_min 2.229
_cell_volume 1453.4(5)
_computing_cell_refinement 'SAINT v8.37A (Bruker, 2015)'
_computing_data_reduction 'SAINT v8.37A (Bruker, 2015)'
_computing_molecular_graphics 'Olex2 1.5 (Dolomanov et al., 2009)'
_computing_publication_material 'Olex2 1.5 (Dolomanov et al., 2009)'
_computing_structure_refinement 'olex2.refine 1.5 (Bourhis et al., 2015)'
_computing_structure_solution 'SHELXT 2014/5 (Sheldrick, 2014)'
_diffrn_ambient_temperature 296.15
_diffrn_measured_fraction_theta_full 1.0000
_diffrn_measured_fraction_theta_max 0.9356
_diffrn_measurement_device_type 'Bruker APEX-II CCD'
_diffrn_measurement_method '\f and \w scans'
_diffrn_radiation_type 'Mo K\a'
_diffrn_radiation_wavelength 0.71073
_diffrn_reflns_av_R_equivalents 0.0710
_diffrn_reflns_av_unetI/netI 0.1065
_diffrn_reflns_Laue_measured_fraction_full 1.0000
_diffrn_reflns_Laue_measured_fraction_max 0.9356
_diffrn_reflns_limit_h_max 10
_diffrn_reflns_limit_h_min -8
_diffrn_reflns_limit_k_max 14
_diffrn_reflns_limit_k_min -14
_diffrn_reflns_limit_l_max 25
_diffrn_reflns_limit_l_min -19
_diffrn_reflns_number 10744
_diffrn_reflns_point_group_measured_fraction_full 1.0000
_diffrn_reflns_point_group_measured_fraction_max 0.9058
_diffrn_reflns_theta_full 25.2417
_diffrn_reflns_theta_max 30.48
_diffrn_reflns_theta_min 2.18
_diffrn_source_current 30.0
_diffrn_source_power 1.35
_diffrn_source_voltage 45.0
_diffrn_standards_number 0
_exptl_absorpt_coefficient_mu 0.099
_exptl_absorpt_correction_T_max 1.0000
_exptl_absorpt_correction_T_min 0.8183
_exptl_absorpt_correction_type multi-scan
_exptl_absorpt_process_details
;
SADABS-2016/2 (Bruker,2016/2) was used for absorption correction.
wR2(int) was 0.0981 before and 0.0732 after correction.
The Ratio of minimum to maximum transmission is 0.8183.
The \l/2 correction factor is 0.00150.
;
_exptl_crystal_colour colourless
_exptl_crystal_colour_primary colourless
_exptl_crystal_density_diffrn 1.313
_exptl_crystal_description block
_exptl_crystal_F_000 600.363
_exptl_crystal_size_max 0.13
_exptl_crystal_size_mid 0.13
_exptl_crystal_size_min 0.1
_refine_diff_density_max 0.3046
_refine_diff_density_min -0.3389
_refine_diff_density_rms 0.0756
_refine_ls_abs_structure_details 'Hooft, R.W.W., Straver, L.H., Spek, A.L. (2010). J. Appl. Cryst., 43, 665-668.'
_refine_ls_abs_structure_Flack 0.3(11)
_refine_ls_d_res_high 0.7007
_refine_ls_d_res_low 9.3420
_refine_ls_goodness_of_fit_ref 1.0461
_refine_ls_hydrogen_treatment constr
_refine_ls_matrix_type full
_refine_ls_number_constraints 26
_refine_ls_number_parameters 192
_refine_ls_number_reflns 4011
_refine_ls_number_restraints 0
_refine_ls_restrained_S_all 1.0461
_refine_ls_R_factor_all 0.1470
_refine_ls_R_factor_gt 0.0542
_refine_ls_shift/su_max 0.0009
_refine_ls_shift/su_mean 0.0002
_refine_ls_structure_factor_coef Fsqd
_refine_ls_weighting_details 'w=1/[\s^2^(Fo^2^)+(0.0392P)^2^+0.0077P] where P=(Fo^2^+2Fc^2^)/3'
_refine_ls_weighting_scheme calc
_refine_ls_wR_factor_gt 0.1126
_refine_ls_wR_factor_ref 0.1554
_reflns_Friedel_coverage 0.866
_reflns_limit_h_max 10
_reflns_limit_h_min -10
_reflns_limit_k_max 14
_reflns_limit_k_min -14
_reflns_limit_l_max 25
_reflns_limit_l_min -25
_reflns_number_gt 1887
_reflns_number_total 4011
_reflns_threshold_expression I>=2u(I)
_cod_data_source_file d3ob01570j2.cif
_cod_data_source_block mo230505b
_cod_depositor_comments 'Adding full bibliography for 7159680--7159681.cif.'
_cod_original_sg_symbol_Hall ' P 2ac 2ab'
_cod_database_code 7159681
_olex2_refinement_description
;
1. Fixed Uiso
 At 1.2 times of:
  All C(H) groups, All N(H) groups
 At 1.5 times of:
  All C(H,H,H) groups
2.a Ternary CH refined with riding coordinates:
 C9(H9)
2.b Aromatic/amide H refined with riding coordinates:
 N1(H1), C11(H11), C12(H12), C15(H15), C14(H14), C1(H1a), C7(H7), C6(H6)
2.c Idealised Me refined as rotating group:
 C17(H17a,H17b,H17c), C16(H16a,H16b,H16c)
;
_olex2_submission_special_instructions 'No special instructions were received'

loop_
_space_group_symop_id
_space_group_symop_operation_xyz
1 x,y,z
2 x+1/2,-y+1/2,-z
3 -x,y+1/2,-z+1/2
4 -x+1/2,-y,z+1/2

loop_
_atom_site_label
_atom_site_type_symbol
_atom_site_fract_x
_atom_site_fract_y
_atom_site_fract_z
_atom_site_U_iso_or_equiv
_atom_site_adp_type
_atom_site_occupancy
_atom_site_refinement_flags_posn
F1 F 0.4263(2) 0.50833(18) 0.38355(11) 0.0808(6) Uani 1.000000 .
O1 O 1.0150(3) 0.06674(16) 0.34321(10) 0.0577(6) Uani 1.000000 .
F2 F 0.2417(3) 0.6220(2) 0.27927(14) 0.1150(9) Uani 1.000000 .
N1 N 0.8583(4) 0.8234(2) 0.38352(18) 0.0765(8) Uani 1.000000 .
H1 H 0.9201(4) 0.8907(2) 0.37409(18) 0.0918(10) Uiso 1.000000 R
C13 C 0.9602(4) 0.1813(2) 0.37301(14) 0.0460(7) Uani 1.000000 .
C3 C 0.6494(4) 0.6713(2) 0.38093(15) 0.0477(7) Uani 1.000000 .
C2 C 0.7756(4) 0.6394(2) 0.43579(15) 0.0497(7) Uani 1.000000 .
C10 C 0.8350(4) 0.4026(2) 0.44016(14) 0.0451(7) Uani 1.000000 .
C11 C 0.9787(4) 0.4050(2) 0.39364(16) 0.0545(8) Uani 1.000000 .
H11 H 1.0354(4) 0.4825(2) 0.38455(16) 0.0654(9) Uiso 1.000000 R
C12 C 1.0421(4) 0.2959(3) 0.35982(16) 0.0555(8) Uani 1.000000 .
H12 H 1.1392(4) 0.3007(3) 0.32850(16) 0.0666(10) Uiso 1.000000 R
C9 C 0.7740(5) 0.5209(3) 0.48120(14) 0.0529(7) Uani 1.000000 .
H9 H 0.6495(5) 0.5063(3) 0.49651(14) 0.0635(9) Uiso 1.000000 R
C15 C 0.7552(4) 0.2856(3) 0.45202(17) 0.0593(8) Uani 1.000000 .
H15 H 0.6576(4) 0.2802(3) 0.48304(17) 0.0711(10) Uiso 1.000000 R
C8 C 0.7038(5) 0.7875(3) 0.34941(18) 0.0607(9) Uani 1.000000 .
C4 C 0.4892(5) 0.6182(3) 0.35516(16) 0.0571(8) Uani 1.000000 .
C14 C 0.8170(4) 0.1762(3) 0.41886(17) 0.0610(8) Uani 1.000000 .
H14 H 0.7608(4) 0.0985(3) 0.42781(17) 0.0732(10) Uiso 1.000000 R
C1 C 0.8992(5) 0.7352(3) 0.4351(2) 0.0676(9) Uani 1.000000 .
H1a H 0.9980(5) 0.7402(3) 0.4655(2) 0.0812(11) Uiso 1.000000 R
C5 C 0.3985(5) 0.6764(4) 0.3021(2) 0.0731(10) Uani 1.000000 .
C7 C 0.6105(6) 0.8457(3) 0.2943(2) 0.0803(11) Uani 1.000000 .
H7 H 0.6510(6) 0.9218(3) 0.2743(2) 0.0964(14) Uiso 1.000000 R
C17 C 1.1410(5) 0.0705(3) 0.28599(18) 0.0726(10) Uani 1.000000 .
H17a H 1.0988(16) 0.1282(18) 0.2497(6) 0.1089(15) Uiso 1.000000 GR
H17b H 1.2554(9) 0.099(2) 0.3036(3) 0.1089(15) Uiso 1.000000 GR
H17c H 1.154(2) -0.0134(6) 0.2659(9) 0.1089(15) Uiso 1.000000 GR
C16 C 0.8877(5) 0.5361(3) 0.54821(17) 0.0790(11) Uani 1.000000 .
H16a H 1.0110(8) 0.550(2) 0.53493(17) 0.1185(16) Uiso 1.000000 GR
H16b H 0.845(2) 0.6077(15) 0.5754(7) 0.1185(16) Uiso 1.000000 GR
H16c H 0.879(3) 0.4600(10) 0.5767(7) 0.1185(16) Uiso 1.000000 GR
C6 C 0.4574(7) 0.7882(4) 0.2700(2) 0.0892(14) Uani 1.000000 .
H6 H 0.3930(7) 0.8237(4) 0.2322(2) 0.1070(16) Uiso 1.000000 R

loop_
_atom_site_aniso_label
_atom_site_aniso_U_11
_atom_site_aniso_U_22
_atom_site_aniso_U_33
_atom_site_aniso_U_12
_atom_site_aniso_U_13
_atom_site_aniso_U_23
F1 0.0733(14) 0.0677(12) 0.1014(14) -0.0211(10) -0.0123(11) 0.0032(11)
O1 0.0679(14) 0.0359(10) 0.0692(12) -0.0012(10) 0.0176(12) 0.0008(8)
F2 0.0971(19) 0.126(2) 0.1219(19) 0.0256(15) -0.0463(16) -0.0238(15)
N1 0.082(2) 0.0368(13) 0.111(2) -0.0096(14) 0.0216(19) -0.0013(15)
C13 0.0537(19) 0.0344(13) 0.0497(15) -0.0023(13) 0.0019(15) 0.0007(11)
C3 0.0565(19) 0.0347(13) 0.0520(16) 0.0045(13) 0.0125(15) -0.0062(12)
C2 0.0541(19) 0.0369(14) 0.0581(17) -0.0034(13) 0.0004(16) -0.0065(12)
C10 0.0502(18) 0.0413(14) 0.0438(15) 0.0007(13) 0.0005(14) 0.0026(11)
C11 0.064(2) 0.0328(13) 0.0665(18) -0.0111(14) 0.0142(17) 0.0033(12)
C12 0.057(2) 0.0418(16) 0.0673(19) -0.0061(14) 0.0186(16) 0.0028(13)
C9 0.059(2) 0.0477(16) 0.0523(16) -0.0003(15) 0.0010(15) -0.0044(13)
C15 0.062(2) 0.0465(16) 0.070(2) -0.0108(16) 0.0227(17) -0.0052(14)
C8 0.074(2) 0.0361(14) 0.072(2) 0.0096(16) 0.0220(19) -0.0012(14)
C4 0.061(2) 0.0467(16) 0.0639(19) 0.0006(15) -0.0028(18) -0.0047(14)
C14 0.062(2) 0.0416(15) 0.079(2) -0.0141(15) 0.0214(17) 0.0001(14)
C1 0.067(2) 0.0459(16) 0.090(2) -0.0065(16) 0.000(2) -0.0132(17)
C5 0.068(3) 0.076(2) 0.076(2) 0.025(2) -0.015(2) -0.017(2)
C7 0.113(3) 0.053(2) 0.075(2) 0.028(2) 0.027(2) 0.0123(18)
C17 0.081(3) 0.0557(18) 0.081(2) 0.0096(18) 0.030(2) -0.0092(17)
C16 0.096(3) 0.081(2) 0.060(2) 0.015(2) -0.015(2) -0.0121(17)
C6 0.123(4) 0.081(3) 0.064(2) 0.052(3) 0.006(3) 0.002(2)

loop_
_atom_type_symbol
_atom_type_scat_dispersion_real
_atom_type_scat_dispersion_imag
_atom_type_scat_Cromer_Mann_a1
_atom_type_scat_Cromer_Mann_a2
_atom_type_scat_Cromer_Mann_a3
_atom_type_scat_Cromer_Mann_a4
_atom_type_scat_Cromer_Mann_b1
_atom_type_scat_Cromer_Mann_b2
_atom_type_scat_Cromer_Mann_b3
_atom_type_scat_Cromer_Mann_b4
_atom_type_scat_Cromer_Mann_c
_atom_type_scat_source
_atom_type_scat_dispersion_source
C 0.00347 0.00161 2.31000 1.02000 1.58860 0.86500 20.84390 10.20750 0.56870 51.65120 0.21560 'International Tables Volume C Table 6.1.1.4 (pp. 500-502)' 'Henke, Gullikson and Davis, At. Data and Nucl. Data Tables, 1993, 54, 2'
F 0.01794 0.01033 3.53920 2.64120 1.51700 1.02430 10.28250 4.29440 0.26150 26.14760 0.27760 'International Tables Volume C Table 6.1.1.4 (pp. 500-502)' 'Henke, Gullikson and Davis, At. Data and Nucl. Data Tables, 1993, 54, 2'
H 0.00000 0.00000 0.49300 0.32291 0.14019 0.04081 10.51090 26.12570 3.14236 57.79970 0.00304 'International Tables Volume C Table 6.1.1.4 (pp. 500-502)' 'Henke, Gullikson and Davis, At. Data and Nucl. Data Tables, 1993, 54, 2'
N 0.00653 0.00323 12.21260 3.13220 2.01250 1.16630 0.00570 9.89330 28.99750 0.58260 -11.52900 'International Tables Volume C Table 6.1.1.4 (pp. 500-502)' 'Henke, Gullikson and Davis, At. Data and Nucl. Data Tables, 1993, 54, 2'
O 0.01158 0.00611 3.04850 2.28680 1.54630 0.86700 13.27710 5.70110 0.32390 32.90890 0.25080 'International Tables Volume C Table 6.1.1.4 (pp. 500-502)' 'Henke, Gullikson and Davis, At. Data and Nucl. Data Tables, 1993, 54, 2'

loop_
_geom_angle_atom_site_label_1
_geom_angle_atom_site_label_2
_geom_angle_atom_site_label_3
_geom_angle
_geom_angle_site_symmetry_1
_geom_angle_site_symmetry_3
_geom_angle_publ_flag
C17 O1 C13 118.2(2) . . ?
C8 N1 H1 125.39(18) . . ?
C1 N1 H1 125.4(2) . . ?
C1 N1 C8 109.2(3) . . ?
C12 C13 O1 123.9(2) . . ?
C14 C13 O1 116.6(2) . . ?
C14 C13 C12 119.5(2) . . ?
C8 C3 C2 108.3(3) . . ?
C4 C3 C2 135.4(3) . . ?
C4 C3 C8 116.3(3) . . ?
C9 C2 C3 126.4(2) . . ?
C1 C2 C3 105.2(3) . . ?
C1 C2 C9 128.3(3) . . ?
C9 C10 C11 122.2(2) . . ?
C15 C10 C11 116.8(2) . . ?
C15 C10 C9 120.9(2) . . ?
H11 C11 C10 118.82(15) . . ?
C12 C11 C10 122.4(2) . . ?
C12 C11 H11 118.82(16) . . ?
C11 C12 C13 119.3(3) . . ?
H12 C12 C13 120.33(16) . . ?
H12 C12 C11 120.33(16) . . ?
C10 C9 C2 112.6(2) . . ?
H9 C9 C2 107.48(17) . . ?
H9 C9 C10 107.48(17) . . ?
C16 C9 C2 112.0(3) . . ?
C16 C9 C10 109.5(2) . . ?
C16 C9 H9 107.48(19) . . ?
H15 C15 C10 119.25(16) . . ?
C14 C15 C10 121.5(3) . . ?
C14 C15 H15 119.25(17) . . ?
C3 C8 N1 106.5(3) . . ?
C7 C8 N1 130.3(3) . . ?
C7 C8 C3 123.2(4) . . ?
C3 C4 F1 119.9(3) . . ?
C5 C4 F1 120.1(3) . . ?
C5 C4 C3 120.0(3) . . ?
C15 C14 C13 120.5(3) . . ?
H14 C14 C13 119.76(16) . . ?
H14 C14 C15 119.76(17) . . ?
C2 C1 N1 110.8(3) . . ?
H1a C1 N1 124.6(2) . . ?
H1a C1 C2 124.6(2) . . ?
C4 C5 F2 118.0(4) . . ?
C6 C5 F2 119.1(4) . . ?
C6 C5 C4 122.9(4) . . ?
H7 C7 C8 121.0(2) . . ?
C6 C7 C8 118.1(4) . . ?
C6 C7 H7 121.0(2) . . ?
H17a C17 O1 109.5 . . ?
H17b C17 O1 109.5 . . ?
H17b C17 H17a 109.5 . . ?
H17c C17 O1 109.5 . . ?
H17c C17 H17a 109.5 . . ?
H17c C17 H17b 109.5 . . ?
H16a C16 C9 109.5 . . ?
H16b C16 C9 109.5 . . ?
H16b C16 H16a 109.5 . . ?
H16c C16 C9 109.5 . . ?
H16c C16 H16a 109.5 . . ?
H16c C16 H16b 109.5 . . ?
C7 C6 C5 119.5(4) . . ?
H6 C6 C5 120.3(3) . . ?
H6 C6 C7 120.3(2) . . ?

loop_
_geom_bond_atom_site_label_1
_geom_bond_atom_site_label_2
_geom_bond_distance
_geom_bond_site_symmetry_2
_geom_bond_publ_flag
F1 C4 1.351(3) . ?
O1 C13 1.384(3) . ?
O1 C17 1.421(3) . ?
F2 C5 1.365(4) . ?
N1 H1 0.8600 . ?
N1 C8 1.365(4) . ?
N1 C1 1.369(4) . ?
C13 C12 1.368(3) . ?
C13 C14 1.367(4) . ?
C3 C2 1.429(4) . ?
C3 C8 1.411(4) . ?
C3 C4 1.398(4) . ?
C2 C9 1.504(4) . ?
C2 C1 1.360(4) . ?
C10 C11 1.377(4) . ?
C10 C9 1.526(4) . ?
C10 C15 1.379(4) . ?
C11 H11 0.9300 . ?
C11 C12 1.388(4) . ?
C12 H12 0.9300 . ?
C9 H9 0.9800 . ?
C9 C16 1.518(4) . ?
C15 H15 0.9300 . ?
C15 C14 1.381(4) . ?
C8 C7 1.383(5) . ?
C4 C5 1.345(4) . ?
C14 H14 0.9300 . ?
C1 H1a 0.9300 . ?
C5 C6 1.386(5) . ?
C7 H7 0.9300 . ?
C7 C6 1.365(5) . ?
C17 H17a 0.9600 . ?
C17 H17b 0.9600 . ?
C17 H17c 0.9600 . ?
C16 H16a 0.9600 . ?
C16 H16b 0.9600 . ?
C16 H16c 0.9600 . ?
C6 H6 0.9300 . ?

loop_
_geom_torsion_atom_site_label_1
_geom_torsion_atom_site_label_2
_geom_torsion_atom_site_label_3
_geom_torsion_atom_site_label_4
_geom_torsion
_geom_torsion_site_symmetry_1
_geom_torsion_site_symmetry_2
_geom_torsion_site_symmetry_3
_geom_torsion_site_symmetry_4
_geom_torsion_publ_flag
F1 C4 C3 C2 -1.9(4) . . . . ?
F1 C4 C3 C8 -178.7(3) . . . . ?
F1 C4 C5 F2 1.0(3) . . . . ?
F1 C4 C5 C6 -179.0(3) . . . . ?
O1 C13 C12 C11 -178.7(3) . . . . ?
O1 C13 C14 C15 178.9(3) . . . . ?
F2 C5 C4 C3 -179.2(3) . . . . ?
F2 C5 C6 C7 177.6(3) . . . . ?
N1 C8 C3 C2 0.7(3) . . . . ?
N1 C8 C3 C4 178.3(2) . . . . ?
N1 C8 C7 C6 -180.0(4) . . . . ?
N1 C1 C2 C3 -0.3(3) . . . . ?
N1 C1 C2 C9 176.8(2) . . . . ?
C13 C12 C11 C10 -0.3(3) . . . . ?
C13 C14 C15 C10 -0.0(4) . . . . ?
C3 C2 C9 C10 74.1(3) . . . . ?
C3 C2 C9 C16 -161.9(3) . . . . ?
C3 C8 C7 C6 0.8(3) . . . . ?
C3 C4 C5 C6 0.8(4) . . . . ?
C2 C9 C10 C11 41.8(3) . . . . ?
C2 C9 C10 C15 -142.7(3) . . . . ?
C8 C7 C6 C5 1.5(4) . . . . ?
C4 C5 C6 C7 -2.4(4) . . . . ?
